data_2104520
loop_
_publ_author_name
'Marsh, Richard E.'

_publ_section_title
;
 Space groups <i>P</i>1 and <i>Cc</i>: how are they doing?
;
_journal_coeditor_code BK5088
_journal_issue 6
_journal_name_full 'Acta Crystallographica Section B'
_journal_page_first 782
_journal_page_last 783
_journal_paper_doi 10.1107/S0108768109046448
_journal_volume 65
_journal_year 2009
_chemical_formula_moiety 'C6 Mn N6 H24, C10 H6 S2, H2 O'
_chemical_formula_sum 'C16 H32 Mn N6 O S2'
_chemical_formula_weight 443.54
_chemical_name_systematic
;tris(Ethylenediamine-N,N')-manganese(ii) 1,5-naphthalenedithiolate
 monohydrate
;
_space_group_IT_number 15
_symmetry_cell_setting monoclinic
_symmetry_space_group_name_Hall '-C 2yc'
_symmetry_space_group_name_H-M 'C 1 2/c 1'
_cell_angle_alpha 90.00
_cell_angle_beta 114.79(3)
_cell_angle_gamma 90.00
_cell_formula_units_Z 4
_cell_length_a 14.577(3)
_cell_length_b 15.614(3)
_cell_length_c 10.582(2)
_cell_measurement_reflns_used 7588
_cell_measurement_temperature 293(2)
_cell_measurement_theta_max 25.02
_cell_measurement_theta_min 2.61
_cell_volume 2186.6(9)
_diffrn_radiation_source 'fine-focus sealed tube'
_diffrn_radiation_type MoK\a
_diffrn_radiation_wavelength 0.71073
_exptl_crystal_colour Green
_exptl_crystal_density_diffrn 1.347
_exptl_crystal_density_method 'not measured'
_exptl_crystal_description Block
_exptl_crystal_F_000 940
_exptl_crystal_size_max 0.50
_exptl_crystal_size_mid 0.40
_exptl_crystal_size_min 0.40
_cod_data_source_file bk5088.cif
_cod_data_source_block KIBFUX
_cod_depositor_comments
;
The following automatic conversions were performed:
'_symmetry_cell_setting' value 'Monoclinic' changed to 'monoclinic'
according to '/home/saulius/struct/CIF-dictionaries/cif_core.dic'
dictionary named 'cif_core.dic' version 2.4.1 from 2010-06-29.

Automatic conversion script
Id: cif_fix_enum 1527 2010-12-29 10:47:43Z saulius 

The following automatic conversions were performed:

'_symmetry_cell_setting' value 'Monoclinic' changed to 'monoclinic'
according to /home/saulius/struct/CIF-dictionaries/cif_core.dic
dictionary named 'cif_core.dic' version 2.4.1 from 2010-06-29.

Automatic conversion script
Id: cif_fix_values 1715 2011-07-08 13:25:40Z adriana 
;
_cod_original_cell_volume 2186.6(8)
_cod_original_sg_symbol_H-M C2/c
_cod_database_code 2104520

loop_
_symmetry_equiv_pos_as_xyz
'x, y, z'
'-x, y, 1/2-z'
'x+1/2, y+1/2, z'
'1/2-x, 1/2+y, 1/2-z'
'-x, -y, -z'
'x, -y, z-1/2'
'1/2-x, 1/2-y, -z'
'x+1/2, -y+1/2, z-1/2'

loop_
_atom_site_label
_atom_site_type_symbol
_atom_site_fract_x
_atom_site_fract_y
_atom_site_fract_z
_atom_site_occupancy
Mn1 Mn 0.0 0.31972 0.25 1
O1 O 0.0 0.58129 0.25 1
H1 H 0.0366 0.6128 0.2239 1
N1 N 0.1262 0.4167 0.3498 1
H2 H 0.1667 0.4016 0.4458 1
H3 H 0.0996 0.4758 0.3396 1
N2 N 0.0624 0.3328 0.0881 1
H4 H -0.0002 0.3396 -0.0107 1
H5 H 0.0997 0.2848 0.0724 1
N3 N 0.0993 0.2058 0.3630 1
H6 H 0.1092 0.2134 0.4639 1
H7 H 0.1642 0.1999 0.3446 1
C1 C 0.1919 0.4131 0.2746 1
H8 H 0.2352 0.4632 0.2970 1
H9 H 0.2344 0.3626 0.3029 1
C2 C 0.1268 0.4100 0.1200 1
H10 H 0.0850 0.4610 0.0912 1
H11 H 0.1692 0.4082 0.0697 1
C3 C 0.0362 0.1286 0.3250 1
H12 H 0.0792 0.0788 0.3444 1
H13 H -0.0015 0.1252 0.3814 1
S1 S 0.17754 0.3336 -0.3286 1
C4 C 0.3606 0.3026 0.1430 1
H14 H 0.3998 0.2971 0.2382 1
C5 C 0.3808 0.3656 0.0690 1
H15 H 0.4338 0.4034 0.1150 1
C6 C 0.3238 0.3751 -0.0736 1
H16 H 0.3396 0.4192 -0.1200 1
C7 C 0.2452 0.3214 -0.1475 1
C8 C 0.2208 0.2548 -0.0726 1

loop_
_geom_angle_atom_site_label_1
_geom_angle_atom_site_label_2
_geom_angle_atom_site_label_3
_geom_angle
_geom_angle_site_symmetry_1
_geom_angle_site_symmetry_2
_geom_angle_site_symmetry_3
_geom_angle_publ_flag
N1 Mn1 N2 77.73 . . . yes
N1 Mn1 N3 93.65 . . . yes
N1 Mn1 N1 96.42 . . 2_555 yes
N1 Mn1 N2 95.29 . . 2_555 yes
N1 Mn1 N3 166.46 . . 2_555 yes
N2 Mn1 N3 95.67 . . . yes
N1 Mn1 N2 95.29 2_555 . . yes
N2 Mn1 N2 169.63 . . 2_555 yes
N2 Mn1 N3 92.38 . . 2_555 yes
N1 Mn1 N3 166.46 2_555 . . yes
N2 Mn1 N3 92.38 2_555 . . yes
N3 Mn1 N3 77.98 . . 2_555 yes
N1 Mn1 N2 77.73 2_555 . 2_555 yes
N1 Mn1 N3 93.65 2_555 . 2_555 yes
N2 Mn1 N3 95.67 2_555 . 2_555 yes
H1 O1 H1 109.00 . . 2_555 no
Mn1 N1 C1 107.75 . . . yes
Mn1 N2 C2 108.64 . . . yes
Mn1 N3 C3 108.00 . . . yes
H2 N1 H3 112.00 . . . no
Mn1 N1 H3 112.00 . . . no
Mn1 N1 H2 110.00 . . . no
C1 N1 H2 108.00 . . . no
C1 N1 H3 107.00 . . . no
Mn1 N2 H4 108.00 . . . no
C2 N2 H4 110.00 . . . no
C2 N2 H5 109.00 . . . no
Mn1 N2 H5 119.00 . . . no
H4 N2 H5 103.00 . . . no
C3 N3 H6 100.00 . . . no
C3 N3 H7 113.00 . . . no
Mn1 N3 H6 104.00 . . . no
Mn1 N3 H7 113.00 . . . no
H6 N3 H7 117.00 . . . no
N1 C1 C2 109.23 . . . yes
N2 C2 C1 108.93 . . . yes
N3 C3 C3 111.97 . . 2_555 yes
N1 C1 H9 110.00 . . . no
C2 C1 H8 110.00 . . . no
C2 C1 H9 110.00 . . . no
H8 C1 H9 108.00 . . . no
N1 C1 H8 110.00 . . . no
N2 C2 H11 110.00 . . . no
C1 C2 H10 110.00 . . . no
N2 C2 H10 110.00 . . . no
H10 C2 H11 108.00 . . . no
C1 C2 H11 110.00 . . . no
N3 C3 H12 109.00 . . . no
N3 C3 H13 109.00 . . . no
C3 C3 H12 109.00 2_555 . . no
C3 C3 H13 109.00 2_555 . . no
H12 C3 H13 108.00 . . . no
C5 C4 C8 119.14 . . 7_555 no
C4 C5 C6 121.65 . . . no
C5 C6 C7 122.00 . . . no
S1 C7 C6 120.55 . . . yes
S1 C7 C8 121.52 . . . yes
C6 C7 C8 117.94 . . . no
C4 C8 C7 120.73 7_555 . . no
C7 C8 C8 119.88 . . 7_555 no
C4 C8 C8 119.38 7_555 . 7_555 no
C8 C4 H14 120.00 7_555 . . no
C5 C4 H14 120.00 . . . no
C4 C5 H15 119.00 . . . no
C6 C5 H15 119.00 . . . no
C5 C6 H16 119.00 . . . no
C7 C6 H16 119.00 . . . no

loop_
_geom_bond_atom_site_label_1
_geom_bond_atom_site_label_2
_geom_bond_distance
_geom_bond_site_symmetry_1
_geom_bond_site_symmetry_2
_geom_bond_publ_flag
Mn1 N1 2.2723 . . yes
Mn1 N2 2.2608 . . yes
Mn1 N3 2.2886 . . yes
Mn1 N1 2.2723 . 2_555 yes
Mn1 N2 2.2608 . 2_555 yes
Mn1 N3 2.2886 . 2_555 yes
S1 C7 1.7597 . . yes
O1 H1 0.8500 . 2_555 no
O1 H1 0.8500 . . no
N1 C1 1.4808 . . yes
N2 C2 1.4773 . . yes
N3 C3 1.4665 . . yes
N1 H3 0.9900 . . no
N1 H2 0.9700 . . no
N2 H4 1.0700 . . no
N2 H5 0.9800 . . no
N3 H7 1.0500 . . no
N3 H6 1.0200 . . no
C1 C2 1.5091 . . no
C3 C3 1.4928 . 2_555 no
C1 H8 0.9700 . . no
C1 H9 0.9700 . . no
C2 H10 0.9700 . . no
C2 H11 0.9700 . . no
C3 H13 0.9700 . . no
C3 H12 0.9700 . . no
C4 C8 1.4230 . 7_555 no
C4 C5 1.3641 . . no
C5 C6 1.3921 . . no
C6 C7 1.3697 . . no
C7 C8 1.4396 . . no
C8 C8 1.4181 . 7_555 no
C4 H14 0.9300 . . no
C5 H15 0.9300 . . no
C6 H16 0.9300 . . no
